data_7046835
loop_
_publ_author_name
'Luo, Xi-Ming'
'Chen, Lu'
'Dong, Ya-Yu'
'Li, Jing'
'Cui, Chen-Hui'
'Cao, Jia-Peng'
'Xu, Yan'

_publ_section_title
;
 Three new high-nuclear transition-metal-substituted heteropolytungstates:
 syntheses, crystal structures, magnetic studies and NLO properties.
;
_journal_issue 28
_journal_name_full 'Dalton transactions (Cambridge, England : 2003)'
_journal_page_first 9504
_journal_page_last 9511
_journal_paper_doi 10.1039/c8dt01613e
_journal_volume 47
_journal_year 2018
_chemical_formula_sum 'C64 H104 N12 Ni12 O93 P2 W18'
_chemical_formula_weight 6605.35
_space_group_crystal_system monoclinic
_space_group_IT_number 14
_space_group_name_Hall '-P 2ybc'
_space_group_name_H-M_alt 'P 1 21/c 1'
_symmetry_space_group_name_Hall '-P 2ybc'
_symmetry_space_group_name_H-M 'P 1 21/c 1'
_atom_sites_solution_hydrogens geom
_audit_creation_method SHELXL-2014/7
_audit_update_record
;
2018-06-19 deposited with the CCDC.
2018-06-22 downloaded from the CCDC.
;
_cell_angle_alpha 90
_cell_angle_beta 108.004(3)
_cell_angle_gamma 90
_cell_formula_units_Z 2
_cell_length_a 14.584(4)
_cell_length_b 23.739(6)
_cell_length_c 21.125(6)
_cell_measurement_reflns_used 7221
_cell_measurement_temperature 296(2)
_cell_measurement_theta_max 26.066
_cell_measurement_theta_min 2.2
_cell_volume 6956(3)
_computing_cell_refinement 'SAINT (Bruker, 2005)'
_computing_data_collection 'APEX2 (Bruker, 2005)'
_computing_data_reduction SAINT
_computing_molecular_graphics SHELXTL
_computing_publication_material SHELXTL
_computing_structure_refinement 'SHELXL-2014/7 (Sheldrick, 2014)'
_computing_structure_solution 'SHELXL-2014/7 (Sheldrick, 2014)'
_diffrn_ambient_temperature 296(2)
_diffrn_measured_fraction_theta_full 0.997
_diffrn_measured_fraction_theta_max 0.992
_diffrn_measurement_device_type 'Bruker Apex2 CCD'
_diffrn_measurement_method '\w scans'
_diffrn_radiation_type MoK\a
_diffrn_radiation_wavelength 0.71073
_diffrn_reflns_av_R_equivalents 0.1330
_diffrn_reflns_av_unetI/netI 0.1111
_diffrn_reflns_Laue_measured_fraction_full 0.997
_diffrn_reflns_Laue_measured_fraction_max 0.992
_diffrn_reflns_limit_h_max 17
_diffrn_reflns_limit_h_min -17
_diffrn_reflns_limit_k_max 28
_diffrn_reflns_limit_k_min -28
_diffrn_reflns_limit_l_max 24
_diffrn_reflns_limit_l_min -25
_diffrn_reflns_number 48294
_diffrn_reflns_point_group_measured_fraction_full 0.997
_diffrn_reflns_point_group_measured_fraction_max 0.992
_diffrn_reflns_theta_full 25.242
_diffrn_reflns_theta_max 25.499
_diffrn_reflns_theta_min 1.328
_exptl_absorpt_coefficient_mu 16.520
_exptl_absorpt_correction_T_max 0.289
_exptl_absorpt_correction_T_min 0.242
_exptl_absorpt_correction_type multi-scan
_exptl_absorpt_process_details '(SADABS; Sheldrick, 2003)'
_exptl_crystal_colour green
_exptl_crystal_density_diffrn 3.154
_exptl_crystal_description block-shaped
_exptl_crystal_F_000 6028
_exptl_crystal_size_max 0.120
_exptl_crystal_size_mid 0.110
_exptl_crystal_size_min 0.100
_refine_diff_density_max 2.767
_refine_diff_density_min -2.763
_refine_diff_density_rms 0.447
_refine_ls_extinction_method none
_refine_ls_goodness_of_fit_ref 1.016
_refine_ls_hydrogen_treatment constr
_refine_ls_matrix_type full
_refine_ls_number_parameters 919
_refine_ls_number_reflns 12867
_refine_ls_number_restraints 228
_refine_ls_restrained_S_all 1.012
_refine_ls_R_factor_all 0.1118
_refine_ls_R_factor_gt 0.0566
_refine_ls_shift/su_max 0.001
_refine_ls_shift/su_mean 0.000
_refine_ls_structure_factor_coef Fsqd
_refine_ls_weighting_details 'w=1/[\s^2^(Fo^2^)+(0.0690P)^2^] where P=(Fo^2^+2Fc^2^)/3'
_refine_ls_weighting_scheme calc
_refine_ls_wR_factor_gt 0.1300
_refine_ls_wR_factor_ref 0.1503
_reflns_Friedel_coverage 0.000
_reflns_number_gt 8138
_reflns_number_total 12867
_reflns_threshold_expression 'I > 2\s(I)'
_cod_data_source_file c8dt01613e2.cif
_cod_data_source_block a01_CCDC1
_cod_depositor_comments 'Adding full bibliography for 7046833--7046835.cif.'
_cod_database_code 7046835
_shelx_shelxl_version_number 2014/7
_shelx_space_group_comment
;
The symmetry employed for this shelxl refinement is uniquely defined
by the following loop, which should always be used as a source of
symmetry information in preference to the above space-group names.
They are only intended as comments.
;
_shelx_estimated_absorpt_t_min 0.242
_shelx_estimated_absorpt_t_max 0.289

loop_
_space_group_symop_operation_xyz
'x, y, z'
'-x, y+1/2, -z+1/2'
'-x, -y, -z'
'x, -y-1/2, z-1/2'

loop_
_atom_site_label
_atom_site_type_symbol
_atom_site_fract_x
_atom_site_fract_y
_atom_site_fract_z
_atom_site_U_iso_or_equiv
_atom_site_adp_type
_atom_site_occupancy
_atom_site_site_symmetry_order
_atom_site_calc_flag
_atom_site_refinement_flags_posn
_atom_site_refinement_flags_adp
_atom_site_refinement_flags_occupancy
_atom_site_disorder_assembly
_atom_site_disorder_group
W1 W 0.44918(5) 0.70202(3) 0.61196(3) 0.01905(18) Uani 1 1 d . . . . .
W2 W 0.64567(6) 0.79996(3) 0.69520(4) 0.02144(19) Uani 1 1 d . . . . .
W3 W 0.50152(5) 0.56919(3) 0.57081(3) 0.01742(18) Uani 1 1 d . . . . .
W4 W 0.73980(6) 0.70071(3) 0.81715(3) 0.02288(19) Uani 1 1 d . . . . .
W5 W 0.75631(6) 0.52299(3) 0.60575(3) 0.01950(18) Uani 1 1 d . . . . .
W6 W 0.54032(6) 0.60231(3) 0.73518(3) 0.02048(19) Uani 1 1 d . . . . .
W7 W 0.79565(6) 0.55639(3) 0.77124(3) 0.02290(19) Uani 1 1 d . . . . .
W8 W 0.88051(6) 0.75739(3) 0.72895(3) 0.02259(19) Uani 1 1 d . . . . .
W9 W 0.93865(6) 0.61497(3) 0.68159(3) 0.02146(19) Uani 1 1 d . . . . .
P1 P 0.6944(3) 0.66153(16) 0.64437(18) 0.0063(8) Uani 1 1 d . . . . .
Ni1 Ni 0.61563(17) 0.56541(9) 0.44805(10) 0.0195(5) Uani 1 1 d . . . . .
Ni2 Ni 0.56284(17) 0.68533(9) 0.48577(10) 0.0192(5) Uani 1 1 d . . . . .
Ni3 Ni 0.73233(17) 0.76795(9) 0.55996(11) 0.0195(5) Uani 1 1 d . . . . .
Ni4 Ni 0.78468(17) 0.64699(9) 0.51688(10) 0.0194(5) Uani 1 1 d . . . . .
Ni5 Ni 0.94439(17) 0.73685(10) 0.58412(11) 0.0235(6) Uani 1 1 d . . . . .
Ni6 Ni 0.53525(18) 0.81750(10) 0.51902(11) 0.0264(6) Uani 1 1 d . . . . .
O1 O 0.6611(9) 0.5606(5) 0.7543(5) 0.023(3) Uani 1 1 d . U . . .
O2 O 0.6419(8) 0.8012(5) 0.6087(5) 0.020(3) Uani 1 1 d . . . . .
O3 O 0.7825(9) 0.8130(5) 0.7231(6) 0.023(3) Uani 1 1 d . . . . .
O4 O 0.7642(8) 0.6124(5) 0.6658(5) 0.018(3) Uani 1 1 d . U . . .
O5 O 0.6113(8) 0.7633(5) 0.4802(5) 0.020(3) Uani 1 1 d . U . . .
O6 O 0.5924(8) 0.6416(4) 0.6395(5) 0.018(3) Uani 1 1 d . U . . .
O7 O 0.6224(9) 0.5306(5) 0.5995(5) 0.023(3) Uani 1 1 d . U . . .
O8 O 0.7640(9) 0.8465(5) 0.5328(6) 0.026(3) Uani 1 1 d . . . . .
O9 O 0.9059(9) 0.6526(5) 0.6025(5) 0.023(3) Uani 1 1 d . U . . .
O10 O 0.6551(8) 0.6472(5) 0.4417(5) 0.020(3) Uani 1 1 d . . . . .
O11 O 0.6954(8) 0.6826(5) 0.5755(5) 0.018(3) Uani 1 1 d . U . . .
O12 O 0.8169(8) 0.7295(5) 0.5124(5) 0.018(3) Uani 1 1 d . U . . .
O13 O 0.7791(9) 0.5053(5) 0.7016(5) 0.022(3) Uani 1 1 d . U . . .
O14 O 0.7544(9) 0.7053(5) 0.9011(5) 0.027(3) Uani 1 1 d . U . . .
O15 O 0.4253(9) 0.5151(5) 0.5321(5) 0.024(3) Uani 1 1 d . . . . .
O16 O 0.3386(9) 0.7342(5) 0.5963(6) 0.031(3) Uani 1 1 d . . . . .
O17 O 0.4144(9) 0.6285(5) 0.5691(6) 0.024(3) Uani 1 1 d . . . . .
O18 O 0.8901(9) 0.5457(5) 0.6357(6) 0.028(3) Uani 1 1 d . . . . .
O19 O 1.0592(9) 0.6067(5) 0.7013(6) 0.030(3) Uani 1 1 d . . . . .
O20 O 0.6229(9) 0.6602(5) 0.7863(6) 0.027(3) Uani 1 1 d . . . . .
O21 O 0.5365(8) 0.6031(5) 0.5040(5) 0.018(3) Uani 1 1 d . . . . .
O22 O 0.7972(9) 0.6310(5) 0.8099(5) 0.024(3) Uani 1 1 d . U . . .
O23 O 0.8549(8) 0.7632(5) 0.6398(6) 0.025(3) Uani 1 1 d . U . . .
O24 O 0.4905(9) 0.5733(5) 0.7909(6) 0.029(3) Uani 1 1 d . . . . .
O25 O 0.6001(9) 0.8644(5) 0.7074(6) 0.028(3) Uani 1 1 d . . . . .
O26 O 0.7658(9) 0.4560(5) 0.5772(5) 0.025(3) Uani 1 1 d . . . . .
O27 O 0.6128(11) 0.8799(6) 0.4885(7) 0.044(4) Uani 1 1 d . . . . .
O28 O 0.5312(9) 0.7528(5) 0.6733(6) 0.027(3) Uani 1 1 d . . . . .
O29 O 0.9852(9) 0.7962(6) 0.7596(6) 0.034(3) Uani 1 1 d . . . . .
O30 O 0.7380(8) 0.5681(5) 0.5323(5) 0.022(3) Uani 1 1 d . U . . .
O31 O 0.4885(9) 0.7264(5) 0.5435(6) 0.026(3) Uani 1 1 d . . . . .
O32 O 0.7246(8) 0.7088(5) 0.6957(6) 0.023(3) Uani 1 1 d . U . . .
O33 O 0.4524(9) 0.6570(5) 0.6938(5) 0.021(3) Uani 1 1 d . . . . .
O34 O 0.8323(10) 0.5136(5) 0.8399(6) 0.038(4) Uani 1 1 d . . . . .
O35 O 0.6701(9) 0.7691(5) 0.7859(6) 0.028(3) Uani 1 1 d . U . . .
O36 O 0.4958(10) 0.5541(5) 0.6623(6) 0.030(3) Uani 1 1 d . . . . .
O37 O 0.9185(9) 0.5758(5) 0.7609(6) 0.029(3) Uani 1 1 d . . . . .
O38 O 0.9307(9) 0.6837(5) 0.7276(6) 0.028(3) Uani 1 1 d . U . . .
O39 O 0.8543(9) 0.7353(5) 0.8121(6) 0.025(3) Uani 1 1 d . . . . .
N1 N 0.4145(12) 0.8207(7) 0.4351(8) 0.035(4) Uani 1 1 d . . . . .
N2 N 0.4484(13) 0.6865(7) 0.3984(7) 0.033(4) Uani 1 1 d . . . . .
N3 N 0.4719(12) 0.8774(7) 0.5657(7) 0.033(4) Uani 1 1 d . . . . .
N4 N 1.0307(11) 0.7097(7) 0.5311(8) 0.031(4) Uani 1 1 d . . . . .
N5 N 0.8654(10) 0.6166(5) 0.4596(7) 0.019(3) Uani 1 1 d . U . . .
N6 N 0.6838(11) 0.5303(6) 0.3853(7) 0.024(4) Uani 1 1 d . . . . .
C1 C 0.3289(15) 0.7990(9) 0.4355(11) 0.043(6) Uani 1 1 d . . . . .
H1A H 0.3242 0.7816 0.4738 0.051 Uiso 1 1 calc R U . . .
C2 C 0.2502(18) 0.8021(10) 0.3812(12) 0.056(7) Uani 1 1 d . U . . .
H2A H 0.1921 0.7881 0.3842 0.067 Uiso 1 1 calc R U . . .
C3 C 0.2518(18) 0.8245(10) 0.3229(12) 0.055(7) Uani 1 1 d . U . . .
H3A H 0.1971 0.8251 0.2858 0.066 Uiso 1 1 calc R U . . .
C4 C 0.3362(18) 0.8457(10) 0.3212(12) 0.056(7) Uani 1 1 d . U . . .
H4A H 0.3407 0.8622 0.2824 0.068 Uiso 1 1 calc R U . . .
C5 C 0.4167(16) 0.8433(9) 0.3772(9) 0.037(5) Uani 1 1 d . U . . .
H5A H 0.4746 0.8579 0.3746 0.044 Uiso 1 1 calc R U . . .
C6 C 0.4621(16) 0.7053(8) 0.3404(9) 0.037(5) Uani 1 1 d . U . . .
H6A H 0.5204 0.7216 0.3413 0.045 Uiso 1 1 calc R U . . .
C7 C 0.3889(18) 0.6998(10) 0.2805(11) 0.054(7) Uani 1 1 d . U . . .
H7A H 0.3953 0.7155 0.2418 0.064 Uiso 1 1 calc R U . . .
C8 C 0.3062(19) 0.6707(10) 0.2790(12) 0.056(7) Uani 1 1 d . U . . .
H8A H 0.2590 0.6637 0.2387 0.068 Uiso 1 1 calc R U . . .
C9 C 0.2943(16) 0.6521(9) 0.3379(10) 0.041(6) Uani 1 1 d . U . . .
H9A H 0.2375 0.6340 0.3375 0.050 Uiso 1 1 calc R U . . .
C10 C 0.3647(14) 0.6599(8) 0.3958(9) 0.026(4) Uani 1 1 d . U . . .
H10A H 0.3559 0.6469 0.4351 0.031 Uiso 1 1 calc R U . . .
C11 C 0.4113(17) 0.8667(10) 0.5967(11) 0.049(6) Uani 1 1 d . U . . .
H11A H 0.3886 0.8299 0.5946 0.058 Uiso 1 1 calc R U . . .
C12 C 0.376(2) 0.9048(9) 0.6331(11) 0.057(7) Uani 1 1 d . . . . .
H12A H 0.3370 0.8925 0.6576 0.068 Uiso 1 1 calc R U . . .
C13 C 0.4003(17) 0.9617(9) 0.6331(12) 0.051(7) Uani 1 1 d . . . . .
H13A H 0.3738 0.9892 0.6534 0.061 Uiso 1 1 calc R U . . .
C14 C 0.465(2) 0.9733(12) 0.6014(14) 0.076(9) Uani 1 1 d . . . . .
H14A H 0.4891 1.0097 0.6036 0.091 Uiso 1 1 calc R U . . .
C15 C 0.498(2) 0.9330(10) 0.5653(13) 0.066(8) Uani 1 1 d . . . . .
H15A H 0.5374 0.9440 0.5406 0.080 Uiso 1 1 calc R U . . .
C16 C 0.9404(14) 0.5815(8) 0.4850(9) 0.033(5) Uani 1 1 d . U . . .
H16A H 0.9567 0.5722 0.5299 0.039 Uiso 1 1 calc R U . . .
C17 C 0.9935(15) 0.5590(8) 0.4488(9) 0.031(5) Uani 1 1 d . U . . .
H17A H 1.0445 0.5351 0.4695 0.038 Uiso 1 1 calc R U . . .
C18 C 0.9743(15) 0.5702(8) 0.3843(10) 0.036(5) Uani 1 1 d . U . . .
H18A H 1.0105 0.5548 0.3592 0.043 Uiso 1 1 calc R U . . .
C19 C 0.8950(14) 0.6073(8) 0.3554(10) 0.033(5) Uani 1 1 d . . . . .
H19A H 0.8773 0.6161 0.3104 0.039 Uiso 1 1 calc R U . . .
C20 C 0.8445(15) 0.6301(8) 0.3954(9) 0.031(5) Uani 1 1 d . . . . .
H20A H 0.7948 0.6555 0.3768 0.037 Uiso 1 1 calc R U . . .
C21 C 1.1103(14) 0.6786(8) 0.5606(10) 0.034(5) Uani 1 1 d . U . . .
H21A H 1.1247 0.6697 0.6055 0.041 Uiso 1 1 calc R U . . .
C22 C 1.1708(16) 0.6595(10) 0.5263(11) 0.047(6) Uani 1 1 d . . . . .
H22A H 1.2251 0.6385 0.5481 0.056 Uiso 1 1 calc R U . . .
C23 C 1.1508(17) 0.6717(9) 0.4599(11) 0.045(6) Uani 1 1 d . U . . .
H23A H 1.1895 0.6580 0.4356 0.054 Uiso 1 1 calc R U . . .
C24 C 1.0698(16) 0.7055(8) 0.4299(10) 0.039(5) Uani 1 1 d . U . . .
H24A H 1.0544 0.7152 0.3852 0.046 Uiso 1 1 calc R U . . .
C25 C 1.0129(15) 0.7241(9) 0.4675(9) 0.033(5) Uani 1 1 d . . . . .
H25A H 0.9607 0.7475 0.4476 0.040 Uiso 1 1 calc R U . . .
C26 C 0.7902(17) 0.4629(8) 0.3660(11) 0.042(6) Uani 1 1 d . . . . .
H26A H 0.8418 0.4385 0.3832 0.050 Uiso 1 1 calc R U . . .
C27 C 0.7470(14) 0.4886(8) 0.4077(10) 0.035(5) Uani 1 1 d . . . . .
H27A H 0.7619 0.4770 0.4517 0.042 Uiso 1 1 calc R U . . .
C28 C 0.6539(15) 0.5444(8) 0.3210(9) 0.033(5) Uani 1 1 d . . . . .
H28A H 0.6095 0.5734 0.3062 0.040 Uiso 1 1 calc R U . . .
C29 C 0.7568(16) 0.4733(9) 0.2991(10) 0.042(6) Uani 1 1 d . U . . .
H29A H 0.7788 0.4525 0.2694 0.051 Uiso 1 1 calc R U . . .
C30 C 0.6893(14) 0.5158(8) 0.2769(9) 0.033(5) Uani 1 1 d . . . . .
H30A H 0.6678 0.5250 0.2319 0.040 Uiso 1 1 calc R U . . .
C2A C 0.7391(19) 0.9233(10) 0.4582(12) 0.060(7) Uani 1 1 d . . . . .
H2AA H 0.8076 0.9188 0.4683 0.089 Uiso 1 1 calc R U . . .
H2AB H 0.7087 0.9183 0.4113 0.089 Uiso 1 1 calc R U . . .
H2AC H 0.7254 0.9604 0.4710 0.089 Uiso 1 1 calc R U . . .
C1A C 0.7009(15) 0.8799(9) 0.4960(10) 0.036(5) Uani 1 1 d . . . . .
O1W O 1.1966(10) 0.8035(6) 0.6170(7) 0.048(4) Uani 1 1 d . . . . .
O2W O 1.0146(13) 0.6513(7) 0.8722(9) 0.075(5) Uani 1 1 d . . . . .
O3W O 0.4855(9) 0.5644(5) 0.3633(6) 0.027(3) Uani 1 1 d . . . . .
O4W O 1.0694(9) 0.7493(6) 0.6665(6) 0.035(3) Uani 1 1 d . . . . .
O5W O 0.9510(11) 0.8231(5) 0.5576(7) 0.045(4) Uani 1 1 d . . . . .
O8W O 1.0875(17) 0.8660(10) 0.5039(11) 0.113(8) Uani 1 1 d . U . . .
O7W O 1.086(3) 0.5160(16) 0.8287(17) 0.081(11) Uani 0.5 1 d . U P A 1
O6W O 0.838(3) 0.9272(14) 0.6584(15) 0.074(10) Uani 0.5 1 d . U P B 2
O7WA O 1.055(3) 0.463(2) 0.813(2) 0.105(14) Uani 0.5 1 d . U P C 3

loop_
_atom_site_aniso_label
_atom_site_aniso_U_11
_atom_site_aniso_U_22
_atom_site_aniso_U_33
_atom_site_aniso_U_23
_atom_site_aniso_U_13
_atom_site_aniso_U_12
W1 0.0198(4) 0.0214(4) 0.0164(4) -0.0005(3) 0.0062(3) 0.0013(3)
W2 0.0273(5) 0.0213(4) 0.0160(4) -0.0043(3) 0.0073(3) -0.0013(3)
W3 0.0202(4) 0.0197(4) 0.0121(4) -0.0021(3) 0.0046(3) -0.0012(3)
W4 0.0286(5) 0.0287(4) 0.0106(4) -0.0043(3) 0.0050(3) -0.0039(4)
W5 0.0236(5) 0.0205(4) 0.0128(4) 0.0004(3) 0.0032(3) 0.0028(3)
W6 0.0263(5) 0.0236(4) 0.0127(4) -0.0011(3) 0.0077(3) -0.0023(3)
W7 0.0272(5) 0.0274(4) 0.0128(4) 0.0029(3) 0.0042(3) 0.0021(4)
W8 0.0241(5) 0.0286(4) 0.0133(4) -0.0035(3) 0.0033(3) -0.0046(3)
W9 0.0192(4) 0.0293(4) 0.0131(4) 0.0021(3) 0.0008(3) 0.0021(3)
P1 0.006(2) 0.0060(19) 0.0047(19) 0.0000(16) -0.0008(16) 0.0015(17)
Ni1 0.0227(14) 0.0215(12) 0.0137(12) -0.0041(9) 0.0047(10) -0.0002(10)
Ni2 0.0223(14) 0.0208(12) 0.0126(12) -0.0010(9) 0.0026(10) 0.0009(10)
Ni3 0.0198(14) 0.0232(13) 0.0145(12) 0.0007(9) 0.0040(10) 0.0002(10)
Ni4 0.0199(14) 0.0233(12) 0.0133(12) 0.0007(9) 0.0026(10) 0.0013(10)
Ni5 0.0193(14) 0.0323(14) 0.0167(12) 0.0001(10) 0.0022(10) -0.0007(11)
Ni6 0.0277(15) 0.0283(14) 0.0224(13) -0.0003(11) 0.0066(11) 0.0054(11)
O1 0.026(6) 0.031(6) 0.009(5) -0.002(5) 0.003(5) -0.006(5)
O2 0.020(7) 0.022(7) 0.014(6) -0.004(5) 0.002(5) 0.002(5)
O3 0.039(8) 0.012(6) 0.023(7) -0.005(5) 0.016(6) -0.009(6)
O4 0.026(6) 0.020(6) 0.007(5) -0.002(4) 0.004(5) 0.000(5)
O5 0.019(6) 0.022(6) 0.016(5) 0.009(5) 0.002(5) 0.002(5)
O6 0.020(6) 0.012(5) 0.018(5) -0.003(4) 0.000(5) -0.008(5)
O7 0.026(6) 0.029(6) 0.012(5) -0.008(5) 0.002(5) -0.001(5)
O8 0.024(8) 0.033(8) 0.026(7) -0.005(6) 0.013(6) 0.005(6)
O9 0.027(6) 0.025(6) 0.012(5) 0.003(5) -0.001(5) -0.005(5)
O10 0.022(7) 0.021(7) 0.015(6) -0.001(5) 0.002(5) -0.005(5)
O11 0.019(6) 0.020(5) 0.011(5) 0.000(4) -0.001(5) -0.006(5)
O12 0.019(6) 0.023(6) 0.011(5) 0.003(4) 0.003(5) -0.006(5)
O13 0.030(6) 0.014(5) 0.019(6) -0.005(5) 0.003(5) 0.006(5)
O14 0.037(8) 0.031(7) 0.009(6) -0.002(5) 0.000(5) -0.008(6)
O15 0.023(8) 0.027(7) 0.017(7) -0.004(5) 0.000(6) -0.002(6)
O16 0.031(9) 0.029(7) 0.031(8) -0.002(6) 0.004(6) -0.001(6)
O17 0.017(7) 0.035(8) 0.024(7) -0.003(6) 0.010(6) -0.008(6)
O18 0.036(9) 0.034(8) 0.017(7) 0.005(6) 0.011(6) 0.006(6)
O19 0.033(9) 0.036(8) 0.018(7) -0.003(6) 0.002(6) 0.001(7)
O20 0.017(7) 0.042(8) 0.024(7) -0.001(6) 0.008(6) 0.004(6)
O21 0.019(7) 0.022(7) 0.013(6) 0.003(5) 0.002(5) -0.004(5)
O22 0.033(7) 0.033(6) 0.006(5) -0.003(5) 0.006(5) 0.001(5)
O23 0.013(6) 0.031(6) 0.027(6) -0.004(5) 0.003(5) -0.003(5)
O24 0.023(8) 0.031(8) 0.037(8) 0.000(6) 0.014(6) 0.006(6)
O25 0.032(8) 0.037(8) 0.018(7) -0.006(6) 0.014(6) 0.003(6)
O26 0.032(8) 0.026(7) 0.012(6) -0.009(5) -0.001(6) 0.004(6)
O27 0.041(10) 0.043(9) 0.050(10) -0.001(7) 0.018(8) 0.007(8)
O28 0.020(8) 0.029(7) 0.026(7) 0.004(6) -0.002(6) 0.008(6)
O29 0.023(8) 0.058(10) 0.024(7) -0.005(7) 0.013(6) -0.009(7)
O30 0.022(6) 0.028(6) 0.013(5) 0.000(5) 0.001(5) 0.002(5)
O31 0.031(8) 0.026(7) 0.020(7) 0.005(6) 0.007(6) 0.002(6)
O32 0.017(6) 0.024(6) 0.022(6) -0.005(5) -0.001(5) -0.009(5)
O33 0.023(7) 0.026(7) 0.016(6) 0.001(5) 0.008(6) 0.004(6)
O34 0.052(10) 0.036(8) 0.028(8) 0.011(6) 0.014(7) 0.006(7)
O35 0.026(6) 0.040(6) 0.014(6) -0.008(5) 0.003(5) -0.002(5)
O36 0.043(9) 0.025(7) 0.020(7) -0.005(6) 0.008(6) 0.003(6)
O37 0.026(8) 0.044(8) 0.018(7) 0.006(6) 0.010(6) -0.005(6)
O38 0.027(6) 0.037(6) 0.018(6) -0.005(5) 0.005(5) -0.001(5)
O39 0.027(8) 0.028(7) 0.018(7) -0.013(5) 0.004(6) -0.001(6)
N1 0.037(11) 0.029(9) 0.037(10) 0.008(8) 0.008(9) 0.009(8)
N2 0.046(12) 0.032(10) 0.021(9) -0.010(7) 0.009(8) -0.002(9)
N3 0.038(11) 0.038(10) 0.023(9) -0.002(8) 0.009(8) 0.009(9)
N4 0.026(10) 0.036(10) 0.033(10) 0.005(8) 0.011(8) 0.004(8)
N5 0.018(7) 0.014(6) 0.023(7) 0.001(5) 0.006(6) 0.009(5)
N6 0.022(9) 0.034(9) 0.016(8) -0.001(7) 0.005(7) -0.010(8)
C1 0.029(13) 0.057(15) 0.036(13) 0.012(11) 0.002(11) -0.014(12)
C2 0.044(10) 0.061(10) 0.060(10) 0.017(8) 0.013(8) -0.009(8)
C3 0.045(10) 0.063(10) 0.052(10) 0.012(8) 0.010(8) -0.006(8)
C4 0.052(10) 0.056(10) 0.052(10) 0.018(8) 0.003(8) -0.003(8)
C5 0.038(9) 0.044(9) 0.024(8) 0.008(7) 0.005(7) -0.006(7)
C6 0.041(9) 0.040(9) 0.028(8) -0.001(7) 0.007(7) -0.010(7)
C7 0.059(10) 0.061(10) 0.039(9) 0.006(8) 0.013(8) -0.007(8)
C8 0.057(10) 0.064(10) 0.047(10) 0.006(8) 0.012(8) 0.004(8)
C9 0.033(9) 0.058(10) 0.031(9) 0.000(7) 0.008(7) 0.006(8)
C10 0.030(8) 0.031(8) 0.018(7) 0.007(6) 0.008(6) 0.005(7)
C11 0.046(10) 0.051(10) 0.056(10) -0.002(8) 0.026(8) -0.006(8)
C12 0.09(2) 0.037(14) 0.057(16) -0.009(12) 0.050(16) -0.002(14)
C13 0.051(17) 0.040(14) 0.068(17) -0.026(12) 0.027(14) 0.005(12)
C14 0.08(2) 0.07(2) 0.10(2) -0.016(17) 0.05(2) 0.000(17)
C15 0.09(2) 0.039(15) 0.10(2) -0.019(14) 0.070(19) -0.019(15)
C16 0.030(9) 0.041(9) 0.024(8) 0.005(7) 0.004(7) -0.002(7)
C17 0.032(9) 0.030(8) 0.029(8) 0.002(7) 0.005(7) 0.009(7)
C18 0.032(9) 0.036(9) 0.041(9) -0.012(7) 0.014(7) 0.003(7)
C19 0.027(12) 0.042(13) 0.030(11) 0.005(9) 0.011(10) 0.008(10)
C20 0.043(14) 0.028(11) 0.023(11) -0.007(9) 0.014(10) 0.001(10)
C21 0.023(8) 0.040(9) 0.034(8) 0.003(7) 0.001(7) -0.004(7)
C22 0.033(14) 0.060(16) 0.040(14) -0.013(12) 0.001(11) -0.003(12)
C23 0.043(10) 0.043(9) 0.047(9) -0.018(8) 0.011(8) -0.001(8)
C24 0.046(9) 0.041(9) 0.030(8) 0.011(7) 0.011(7) -0.005(7)
C25 0.029(13) 0.054(14) 0.022(11) 0.007(10) 0.016(10) 0.001(11)
C26 0.055(16) 0.033(12) 0.045(14) -0.002(10) 0.027(12) 0.011(11)
C27 0.030(13) 0.037(12) 0.044(13) 0.012(10) 0.021(11) 0.013(10)
C28 0.051(15) 0.022(11) 0.021(11) 0.002(8) 0.002(10) 0.007(10)
C29 0.049(10) 0.048(9) 0.038(9) -0.008(7) 0.026(8) 0.007(8)
C30 0.031(13) 0.043(13) 0.024(11) -0.003(9) 0.005(9) 0.006(10)
C2A 0.07(2) 0.057(16) 0.052(16) 0.005(13) 0.021(14) 0.021(14)
C1A 0.022(13) 0.037(13) 0.043(13) 0.001(10) 0.002(11) -0.003(10)
O1W 0.027(9) 0.056(10) 0.064(11) -0.014(8) 0.017(8) -0.010(8)
O2W 0.075(14) 0.074(13) 0.073(13) -0.007(10) 0.019(11) -0.005(11)
O3W 0.026(8) 0.026(7) 0.021(7) 0.001(6) -0.007(6) 0.008(6)
O4W 0.029(9) 0.050(9) 0.021(7) -0.005(6) 0.002(6) 0.009(7)
O5W 0.056(11) 0.025(8) 0.058(10) 0.005(7) 0.023(8) -0.001(7)
O8W 0.110(15) 0.127(15) 0.094(13) 0.005(12) 0.019(11) 0.025(13)
O7W 0.13(2) 0.075(18) 0.067(16) 0.043(14) 0.078(15) 0.027(15)
O6W 0.13(2) 0.072(17) 0.050(15) -0.002(13) 0.066(15) -0.051(15)
O7WA 0.12(2) 0.13(2) 0.080(19) -0.022(16) 0.060(17) 0.006(17)

loop_
_atom_type_symbol
_atom_type_description
_atom_type_scat_dispersion_real
_atom_type_scat_dispersion_imag
_atom_type_scat_source
C C 0.0033 0.0016 'International Tables Vol C Tables 4.2.6.8 and 6.1.1.4'
H H 0.0000 0.0000 'International Tables Vol C Tables 4.2.6.8 and 6.1.1.4'
N N 0.0061 0.0033 'International Tables Vol C Tables 4.2.6.8 and 6.1.1.4'
O O 0.0106 0.0060 'International Tables Vol C Tables 4.2.6.8 and 6.1.1.4'
P P 0.1023 0.0942 'International Tables Vol C Tables 4.2.6.8 and 6.1.1.4'
Ni Ni 0.3393 1.1124 'International Tables Vol C Tables 4.2.6.8 and 6.1.1.4'
W W -0.8490 6.8722 'International Tables Vol C Tables 4.2.6.8 and 6.1.1.4'

loop_
_geom_angle_atom_site_label_1
_geom_angle_atom_site_label_2
_geom_angle_atom_site_label_3
_geom_angle
_geom_angle_site_symmetry_1
_geom_angle_site_symmetry_3
O16 W1 O31 102.3(6) . .
O16 W1 O28 101.8(5) . .
O31 W1 O28 93.1(5) . .
O16 W1 O17 102.3(5) . .
O31 W1 O17 91.0(5) . .
O28 W1 O17 154.1(5) . .
O16 W1 O33 99.9(5) . .
O31 W1 O33 157.6(5) . .
O28 W1 O33 84.8(5) . .
O17 W1 O33 81.8(5) . .
O16 W1 O6 169.8(5) . .
O31 W1 O6 85.4(5) . .
O28 W1 O6 84.2(4) . .
O17 W1 O6 70.6(4) . .
O33 W1 O6 72.2(4) . .
O25 W2 O2 104.1(5) . .
O25 W2 O3 102.9(5) . .
O2 W2 O3 90.7(5) . .
O25 W2 O28 101.8(6) . .
O2 W2 O28 90.7(5) . .
O3 W2 O28 154.1(5) . .
O25 W2 O35 98.4(5) . .
O2 W2 O35 157.5(5) . .
O3 W2 O35 84.5(5) . .
O28 W2 O35 84.4(5) . .
O25 W2 O32 171.3(5) . .
O2 W2 O32 83.5(4) . .
O3 W2 O32 72.5(4) . .
O28 W2 O32 81.9(4) . .
O35 W2 O32 74.0(4) . .
O15 W3 O21 104.7(5) . .
O15 W3 O17 102.4(5) . .
O21 W3 O17 90.2(5) . .
O15 W3 O7 100.9(5) . .
O21 W3 O7 90.4(5) . .
O17 W3 O7 155.8(5) . .
O15 W3 O36 96.4(5) . .
O21 W3 O36 158.9(5) . .
O17 W3 O36 85.6(5) . .
O7 W3 O36 85.2(5) . .
O15 W3 O6 169.5(5) . .
O21 W3 O6 85.2(4) . .
O17 W3 O6 73.5(5) . .
O7 W3 O6 82.4(4) . .
O36 W3 O6 73.7(4) . .
O14 W4 O22 102.9(5) . .
O14 W4 O20 101.5(5) . .
O22 W4 O20 84.3(5) . .
O14 W4 O39 101.6(5) . .
O22 W4 O39 87.4(5) . .
O20 W4 O39 156.7(5) . .
O14 W4 O35 100.6(5) . .
O22 W4 O35 156.4(5) . .
O20 W4 O35 89.2(5) . .
O39 W4 O35 89.8(5) . .
O14 W4 O32 171.8(5) . .
O22 W4 O32 83.4(4) . .
O20 W4 O32 84.3(4) . .
O39 W4 O32 73.2(4) . .
O35 W4 O32 73.4(4) . .
O26 W5 O30 104.4(5) . .
O26 W5 O7 104.6(6) . .
O30 W5 O7 90.5(5) . .
O26 W5 O18 100.9(6) . .
O30 W5 O18 89.0(5) . .
O7 W5 O18 153.7(5) . .
O26 W5 O13 98.9(5) . .
O30 W5 O13 156.4(5) . .
O7 W5 O13 86.3(5) . .
O18 W5 O13 83.8(5) . .
O26 W5 O4 169.4(5) . .
O30 W5 O4 84.5(4) . .
O7 W5 O4 80.7(4) . .
O18 W5 O4 73.1(4) . .
O13 W5 O4 72.0(4) . .
O24 W6 O33 103.3(5) . .
O24 W6 O36 101.9(6) . .
O33 W6 O36 91.6(5) . .
O24 W6 O20 103.2(5) . .
O33 W6 O20 89.2(5) . .
O36 W6 O20 154.0(5) . .
O24 W6 O1 101.6(5) . .
O33 W6 O1 155.0(5) . .
O36 W6 O1 85.5(5) . .
O20 W6 O1 82.9(5) . .
O34 W7 O13 102.3(6) . .
O34 W7 O1 103.1(6) . .
O13 W7 O1 90.7(5) . .
O34 W7 O37 100.3(6) . .
O13 W7 O37 87.9(5) . .
O1 W7 O37 156.3(5) . .
O34 W7 O22 102.9(5) . .
O13 W7 O22 154.8(5) . .
O1 W7 O22 84.7(5) . .
O37 W7 O22 86.5(5) . .
O34 W7 O4 170.9(5) . .
O13 W7 O4 72.6(4) . .
O1 W7 O4 84.8(4) . .
O37 W7 O4 72.2(4) . .
O22 W7 O4 82.3(4) . .
O29 W8 O23 103.0(5) . .
O29 W8 O38 101.3(6) . .
O23 W8 O38 90.6(5) . .
O29 W8 O3 102.2(6) . .
O23 W8 O3 88.3(5) . .
O38 W8 O3 156.1(5) . .
O29 W8 O39 101.4(5) . .
O23 W8 O39 155.5(5) . .
O38 W8 O39 87.2(5) . .
O3 W8 O39 84.0(5) . .
O29 W8 O32 172.7(5) . .
O23 W8 O32 82.1(5) . .
O38 W8 O32 83.7(5) . .
O3 W8 O32 72.5(4) . .
O39 W8 O32 73.3(4) . .
O19 W9 O9 103.9(6) . .
O19 W9 O38 101.2(6) . .
O9 W9 O38 90.4(5) . .
O19 W9 O18 102.6(6) . .
O9 W9 O18 90.4(5) . .
O38 W9 O18 155.3(5) . .
O19 W9 O37 98.6(5) . .
O9 W9 O37 157.5(5) . .
O38 W9 O37 85.7(5) . .
O18 W9 O37 84.2(5) . .
O19 W9 O4 169.8(5) . .
O9 W9 O4 85.5(5) . .
O38 W9 O4 82.4(5) . .
O18 W9 O4 73.0(5) . .
O37 W9 O4 72.0(4) . .
O4 P1 O32 109.4(7) . .
O4 P1 O6 109.3(6) . .
O32 P1 O6 109.5(6) . .
O4 P1 O11 109.1(6) . .
O32 P1 O11 110.3(6) . .
O6 P1 O11 109.2(6) . .
O10 Ni1 N6 98.1(5) . .
O10 Ni1 O15 171.9(4) . 3_666
N6 Ni1 O15 89.1(5) . 3_666
O10 Ni1 O21 81.1(4) . .
N6 Ni1 O21 174.9(5) . .
O15 Ni1 O21 92.0(4) 3_666 .
O10 Ni1 O30 81.0(5) . .
N6 Ni1 O30 96.0(5) . .
O15 Ni1 O30 94.5(5) 3_666 .
O21 Ni1 O30 88.9(4) . .
O10 Ni1 O3W 98.5(5) . .
N6 Ni1 O3W 86.4(5) . .
O15 Ni1 O3W 85.7(5) 3_666 .
O21 Ni1 O3W 88.6(5) . .
O30 Ni1 O3W 177.5(5) . .
O5 Ni2 O21 169.8(5) . .
O5 Ni2 O10 95.0(5) . .
O21 Ni2 O10 81.6(4) . .
O5 Ni2 N2 97.9(6) . .
O21 Ni2 N2 92.0(6) . .
O10 Ni2 N2 93.6(5) . .
O5 Ni2 O31 81.9(5) . .
O21 Ni2 O31 99.9(5) . .
O10 Ni2 O31 170.9(5) . .
N2 Ni2 O31 95.3(6) . .
O5 Ni2 O11 81.3(4) . .
O21 Ni2 O11 88.7(4) . .
O10 Ni2 O11 81.8(4) . .
N2 Ni2 O11 175.2(5) . .
O31 Ni2 O11 89.3(4) . .
O5 Ni3 O12 94.0(5) . .
O5 Ni3 O8 91.7(5) . .
O12 Ni3 O8 92.7(4) . .
O5 Ni3 O23 173.7(5) . .
O12 Ni3 O23 82.7(5) . .
O8 Ni3 O23 93.8(5) . .
O5 Ni3 O2 84.8(5) . .
O12 Ni3 O2 175.7(5) . .
O8 Ni3 O2 91.5(4) . .
O23 Ni3 O2 98.1(5) . .
O5 Ni3 O11 83.2(4) . .
O12 Ni3 O11 82.6(4) . .
O8 Ni3 O11 172.7(4) . .
O23 Ni3 O11 91.1(5) . .
O2 Ni3 O11 93.2(4) . .
O5 Ni3 Ni6 42.9(3) . .
O12 Ni3 Ni6 135.5(3) . .
O8 Ni3 Ni6 80.8(4) . .
O23 Ni3 Ni6 141.3(3) . .
O2 Ni3 Ni6 44.4(3) . .
O11 Ni3 Ni6 98.7(3) . .
O12 Ni4 O30 169.7(5) . .
O12 Ni4 O10 97.6(4) . .
O30 Ni4 O10 81.6(4) . .
O12 Ni4 N5 97.4(5) . .
O30 Ni4 N5 92.9(5) . .
O10 Ni4 N5 95.9(5) . .
O12 Ni4 O9 80.4(4) . .
O30 Ni4 O9 98.8(4) . .
O10 Ni4 O9 171.4(5) . .
N5 Ni4 O9 92.7(5) . .
O12 Ni4 O11 80.9(4) . .
O30 Ni4 O11 88.8(4) . .
O10 Ni4 O11 82.7(4) . .
N5 Ni4 O11 177.6(5) . .
O9 Ni4 O11 88.7(4) . .
O12 Ni5 N4 98.3(6) . .
O12 Ni5 O23 81.8(5) . .
N4 Ni5 O23 178.8(6) . .
O12 Ni5 O4W 173.2(5) . .
N4 Ni5 O4W 88.5(6) . .
O23 Ni5 O4W 91.4(5) . .
O12 Ni5 O5W 89.6(5) . .
N4 Ni5 O5W 94.2(6) . .
O23 Ni5 O5W 87.0(5) . .
O4W Ni5 O5W 89.1(6) . .
O12 Ni5 O9 79.8(4) . .
N4 Ni5 O9 92.6(6) . .
O23 Ni5 O9 86.2(5) . .
O4W Ni5 O9 100.8(5) . .
O5W Ni5 O9 168.1(5) . .
O5 Ni6 N1 95.9(6) . .
O5 Ni6 O2 84.4(4) . .
N1 Ni6 O2 168.6(6) . .
O5 Ni6 O27 84.8(5) . .
N1 Ni6 O27 96.2(6) . .
O2 Ni6 O27 95.1(5) . .
O5 Ni6 N3 173.4(6) . .
N1 Ni6 N3 89.8(6) . .
O2 Ni6 N3 90.7(5) . .
O27 Ni6 N3 91.3(6) . .
O5 Ni6 O31 74.9(4) . .
N1 Ni6 O31 89.7(5) . .
O2 Ni6 O31 79.4(4) . .
O27 Ni6 O31 159.4(5) . .
N3 Ni6 O31 108.5(6) . .
O5 Ni6 Ni3 42.9(3) . .
N1 Ni6 Ni3 138.6(5) . .
O2 Ni6 Ni3 43.9(3) . .
O27 Ni6 Ni3 78.7(4) . .
N3 Ni6 Ni3 131.1(5) . .
O31 Ni6 Ni3 83.9(3) . .
W7 O1 W6 152.5(7) . .
W2 O2 Ni3 132.2(6) . .
W2 O2 Ni6 134.6(6) . .
Ni3 O2 Ni6 91.7(4) . .
W8 O3 W2 126.2(6) . .
P1 O4 W5 126.0(6) . .
P1 O4 W9 126.2(6) . .
W5 O4 W9 88.4(4) . .
P1 O4 W7 126.2(6) . .
W5 O4 W7 88.1(3) . .
W9 O4 W7 89.7(4) . .
Ni2 O5 Ni6 108.4(5) . .
Ni2 O5 Ni3 103.5(5) . .
Ni6 O5 Ni3 94.2(5) . .
P1 O6 W3 127.7(6) . .
P1 O6 W1 125.0(6) . .
W3 O6 W1 90.3(4) . .
W3 O7 W5 152.0(7) . .
C1A O8 Ni3 123.6(13) . .
W9 O9 Ni4 131.9(6) . .
W9 O9 Ni5 127.9(6) . .
Ni4 O9 Ni5 95.8(4) . .
Ni1 O10 Ni4 99.0(5) . .
Ni1 O10 Ni2 98.7(5) . .
Ni4 O10 Ni2 103.0(5) . .
P1 O11 Ni3 121.7(6) . .
P1 O11 Ni4 125.5(7) . .
Ni3 O11 Ni4 93.2(4) . .
P1 O11 Ni2 123.2(6) . .
Ni3 O11 Ni2 92.0(4) . .
Ni4 O11 Ni2 92.3(4) . .
Ni5 O12 Ni4 102.9(5) . .
Ni5 O12 Ni3 98.6(5) . .
Ni4 O12 Ni3 103.1(5) . .
W7 O13 W5 127.3(6) . .
W3 O15 Ni1 140.2(6) . 3_666
W3 O17 W1 125.3(6) . .
W9 O18 W5 125.4(6) . .
W4 O20 W6 154.1(7) . .
W3 O21 Ni2 132.7(6) . .
W3 O21 Ni1 125.6(6) . .
Ni2 O21 Ni1 97.6(4) . .
W4 O22 W7 152.4(7) . .
W8 O23 Ni3 135.1(6) . .
W8 O23 Ni5 126.5(6) . .
Ni3 O23 Ni5 95.2(5) . .
C1A O27 Ni6 126.8(14) . .
W1 O28 W2 147.4(7) . .
W5 O30 Ni4 134.3(6) . .
W5 O30 Ni1 124.3(6) . .
Ni4 O30 Ni1 97.5(5) . .
W1 O31 Ni2 131.5(6) . .
W1 O31 Ni6 130.6(6) . .
Ni2 O31 Ni6 93.5(4) . .
P1 O32 W2 127.8(7) . .
P1 O32 W8 126.0(7) . .
W2 O32 W8 88.7(4) . .
P1 O32 W4 125.8(6) . .
W2 O32 W4 88.0(4) . .
W8 O32 W4 87.8(4) . .
W6 O33 W1 127.3(6) . .
W4 O35 W2 124.3(6) . .
W6 O36 W3 125.6(7) . .
W7 O37 W9 125.7(6) . .
W8 O38 W9 150.9(7) . .
W4 O39 W8 125.5(6) . .
C5 N1 C1 116.1(18) . .
C5 N1 Ni6 122.6(14) . .
C1 N1 Ni6 121.4(13) . .
C10 N2 C6 119.3(17) . .
C10 N2 Ni2 119.7(12) . .
C6 N2 Ni2 120.0(14) . .
C11 N3 C15 115.3(19) . .
C11 N3 Ni6 125.4(16) . .
C15 N3 Ni6 119.2(14) . .
C25 N4 C21 118.3(17) . .
C25 N4 Ni5 121.0(13) . .
C21 N4 Ni5 120.6(13) . .
C20 N5 C16 117.1(16) . .
C20 N5 Ni4 121.3(12) . .
C16 N5 Ni4 121.6(12) . .
C27 N6 C28 121.3(17) . .
C27 N6 Ni1 119.3(12) . .
C28 N6 Ni1 118.7(13) . .
C2 C1 N1 121(2) . .
C2 C1 H1A 119.4 . .
N1 C1 H1A 119.4 . .
C3 C2 C1 123(2) . .
C3 C2 H2A 118.4 . .
C1 C2 H2A 118.4 . .
C4 C3 C2 117(2) . .
C4 C3 H3A 121.7 . .
C2 C3 H3A 121.7 . .
C3 C4 C5 120(2) . .
C3 C4 H4A 119.9 . .
C5 C4 H4A 119.9 . .
N1 C5 C4 123(2) . .
N1 C5 H5A 118.6 . .
C4 C5 H5A 118.6 . .
N2 C6 C7 120(2) . .
N2 C6 H6A 120.0 . .
C7 C6 H6A 120.0 . .
C8 C7 C6 119(2) . .
C8 C7 H7A 120.4 . .
C6 C7 H7A 120.4 . .
C7 C8 C9 119(2) . .
C7 C8 H8A 120.3 . .
C9 C8 H8A 120.3 . .
C10 C9 C8 120(2) . .
C10 C9 H9A 120.0 . .
C8 C9 H9A 120.0 . .
C9 C10 N2 121.6(18) . .
C9 C10 H10A 119.2 . .
N2 C10 H10A 119.2 . .
N3 C11 C12 126(2) . .
N3 C11 H11A 117.0 . .
C12 C11 H11A 117.0 . .
C11 C12 C13 120(2) . .
C11 C12 H12A 120.1 . .
C13 C12 H12A 120.1 . .
C14 C13 C12 114(2) . .
C14 C13 H13A 122.8 . .
C12 C13 H13A 122.8 . .
C13 C14 C15 123(3) . .
C13 C14 H14A 118.6 . .
C15 C14 H14A 118.6 . .
N3 C15 C14 121(2) . .
N3 C15 H15A 119.5 . .
C14 C15 H15A 119.5 . .
N5 C16 C17 123.7(18) . .
N5 C16 H16A 118.2 . .
C17 C16 H16A 118.2 . .
C18 C17 C16 121.5(19) . .
C18 C17 H17A 119.2 . .
C16 C17 H17A 119.2 . .
C17 C18 C19 116.5(18) . .
C17 C18 H18A 121.8 . .
C19 C18 H18A 121.8 . .
C20 C19 C18 119.5(18) . .
C20 C19 H19A 120.3 . .
C18 C19 H19A 120.3 . .
N5 C20 C19 121.7(19) . .
N5 C20 H20A 119.1 . .
C19 C20 H20A 119.1 . .
N4 C21 C22 122(2) . .
N4 C21 H21A 118.9 . .
C22 C21 H21A 118.9 . .
C23 C22 C21 120(2) . .
C23 C22 H22A 120.0 . .
C21 C22 H22A 120.0 . .
C22 C23 C24 118(2) . .
C22 C23 H23A 121.2 . .
C24 C23 H23A 121.2 . .
C25 C24 C23 119.5(19) . .
C25 C24 H24A 120.3 . .
C23 C24 H24A 120.3 . .
N4 C25 C24 122(2) . .
N4 C25 H25A 118.9 . .
C24 C25 H25A 118.9 . .
C29 C26 C27 120(2) . .
C29 C26 H26A 120.2 . .
C27 C26 H26A 120.2 . .
N6 C27 C26 120.4(19) . .
N6 C27 H27A 119.8 . .
C26 C27 H27A 119.8 . .
N6 C28 C30 119.5(18) . .
N6 C28 H28A 120.3 . .
C30 C28 H28A 120.3 . .
C26 C29 C30 118.1(19) . .
C26 C29 H29A 121.0 . .
C30 C29 H29A 121.0 . .
C28 C30 C29 120.3(18) . .
C28 C30 H30A 119.8 . .
C29 C30 H30A 119.8 . .
C1A C2A H2AA 109.5 . .
C1A C2A H2AB 109.5 . .
H2AA C2A H2AB 109.5 . .
C1A C2A H2AC 109.5 . .
H2AA C2A H2AC 109.5 . .
H2AB C2A H2AC 109.5 . .
O27 C1A O8 127(2) . .
O27 C1A C2A 118(2) . .
O8 C1A C2A 115.5(19) . .

loop_
_geom_bond_atom_site_label_1
_geom_bond_atom_site_label_2
_geom_bond_distance
_geom_bond_site_symmetry_2
W1 O16 1.722(13) .
W1 O31 1.807(11) .
W1 O28 1.898(12) .
W1 O17 1.960(12) .
W1 O33 2.022(11) .
W1 O6 2.450(11) .
W2 O25 1.718(12) .
W2 O2 1.812(11) .
W2 O3 1.923(12) .
W2 O28 1.944(13) .
W2 O35 1.977(12) .
W2 O32 2.450(12) .
W3 O15 1.730(12) .
W3 O21 1.828(10) .
W3 O17 1.889(12) .
W3 O7 1.911(12) .
W3 O36 1.994(12) .
W3 O6 2.373(10) .
W4 O14 1.723(11) .
W4 O22 1.883(12) .
W4 O20 1.889(12) .
W4 O39 1.893(12) .
W4 O35 1.922(13) .
W4 O32 2.512(11) .
W5 O26 1.722(11) .
W5 O30 1.835(11) .
W5 O7 1.925(12) .
W5 O18 1.932(13) .
W5 O13 1.993(11) .
W5 O4 2.458(11) .
W6 O24 1.707(12) .
W6 O33 1.844(11) .
W6 O36 1.866(12) .
W6 O20 1.923(13) .
W6 O1 1.951(12) .
W7 O34 1.715(12) .
W7 O13 1.863(11) .
W7 O1 1.885(12) .
W7 O37 1.926(12) .
W7 O22 1.947(12) .
W7 O4 2.512(10) .
W8 O29 1.728(13) .
W8 O23 1.809(12) .
W8 O38 1.901(12) .
W8 O3 1.921(12) .
W8 O39 1.980(12) .
W8 O32 2.452(11) .
W9 O19 1.689(13) .
W9 O9 1.823(11) .
W9 O38 1.920(12) .
W9 O18 1.929(13) .
W9 O37 2.016(11) .
W9 O4 2.463(12) .
P1 O4 1.521(12) .
P1 O32 1.527(12) .
P1 O6 1.533(12) .
P1 O11 1.543(11) .
Ni1 O10 2.042(11) .
Ni1 N6 2.063(15) .
Ni1 O15 2.082(12) 3_666
Ni1 O21 2.092(11) .
Ni1 O30 2.097(12) .
Ni1 O3W 2.170(12) .
Ni2 O5 1.998(11) .
Ni2 O21 2.049(11) .
Ni2 O10 2.066(12) .
Ni2 N2 2.070(16) .
Ni2 O31 2.106(12) .
Ni2 O11 2.251(11) .
Ni3 O5 2.032(11) .
Ni3 O12 2.032(11) .
Ni3 O8 2.045(13) .
Ni3 O23 2.047(12) .
Ni3 O2 2.065(11) .
Ni3 O11 2.147(11) .
Ni3 Ni6 2.976(3) .
Ni4 O12 2.022(11) .
Ni4 O30 2.053(12) .
Ni4 O10 2.058(12) .
Ni4 N5 2.062(14) .
Ni4 O9 2.108(12) .
Ni4 O11 2.223(11) .
Ni5 O12 2.010(11) .
Ni5 N4 2.030(15) .
Ni5 O23 2.104(12) .
Ni5 O4W 2.117(13) .
Ni5 O5W 2.132(13) .
Ni5 O9 2.144(11) .
Ni6 O5 2.030(12) .
Ni6 N1 2.079(17) .
Ni6 O2 2.082(11) .
Ni6 O27 2.082(15) .
Ni6 N3 2.100(15) .
Ni6 O31 2.372(12) .
O8 C1A 1.28(2) .
O15 Ni1 2.082(12) 3_666
O27 C1A 1.25(2) .
N1 C5 1.35(2) .
N1 C1 1.35(2) .
N2 C10 1.36(2) .
N2 C6 1.38(2) .
N3 C11 1.28(2) .
N3 C15 1.37(3) .
N4 C25 1.33(2) .
N4 C21 1.35(2) .
N5 C20 1.34(2) .
N5 C16 1.35(2) .
N6 C27 1.33(2) .
N6 C28 1.34(2) .
C1 C2 1.35(3) .
C1 H1A 0.9300 .
C2 C3 1.35(3) .
C2 H2A 0.9300 .
C3 C4 1.34(3) .
C3 H3A 0.9300 .
C4 C5 1.39(3) .
C4 H4A 0.9300 .
C5 H5A 0.9300 .
C6 C7 1.39(3) .
C6 H6A 0.9300 .
C7 C8 1.38(3) .
C7 H7A 0.9300 .
C8 C9 1.38(3) .
C8 H8A 0.9300 .
C9 C10 1.35(3) .
C9 H9A 0.9300 .
C10 H10A 0.9300 .
C11 C12 1.38(3) .
C11 H11A 0.9300 .
C12 C13 1.39(3) .
C12 H12A 0.9300 .
C13 C14 1.34(3) .
C13 H13A 0.9300 .
C14 C15 1.39(3) .
C14 H14A 0.9300 .
C15 H15A 0.9300 .
C16 C17 1.36(3) .
C16 H16A 0.9300 .
C17 C18 1.33(3) .
C17 H17A 0.9300 .
C18 C19 1.43(3) .
C18 H18A 0.9300 .
C19 C20 1.39(2) .
C19 H19A 0.9300 .
C20 H20A 0.9300 .
C21 C22 1.38(3) .
C21 H21A 0.9300 .
C22 C23 1.37(3) .
C22 H22A 0.9300 .
C23 C24 1.41(3) .
C23 H23A 0.9300 .
C24 C25 1.39(3) .
C24 H24A 0.9300 .
C25 H25A 0.9300 .
C26 C29 1.37(3) .
C26 C27 1.37(3) .
C26 H26A 0.9300 .
C27 H27A 0.9300 .
C28 C30 1.38(3) .
C28 H28A 0.9300 .
C29 C30 1.39(3) .
C29 H29A 0.9300 .
C30 H30A 0.9300 .
C2A C1A 1.51(3) .
C2A H2AA 0.9600 .
C2A H2AB 0.9600 .
C2A H2AC 0.9600 .
